data_7704930
loop_
_publ_author_name
'Sethi, Sipun'
'Panigrahi, Rachita'
'Paul, Avijit Kumar'
'Mallik, Bhabani S.'
'Parhi, Purnendu'
'Das, Pradeep Kumar'
'Behera, Nabakrushna'

_publ_section_title
;
 Detailed characterization of dioxouranium(vi) complexes with a
 symmetrical tetradentate N<sub>2</sub>O<sub>2</sub>-benzil
 bis(isonicotinoyl hydrazone) ligand.
;
_journal_issue 30
_journal_name_full 'Dalton transactions (Cambridge, England : 2003)'
_journal_page_first 10603
_journal_page_last 10612
_journal_paper_doi 10.1039/d0dt02014a
_journal_volume 49
_journal_year 2020
_chemical_formula_sum 'C29 H25 N7 O5 U'
_chemical_formula_weight 789.59
_chemical_name_common 'Uranyl derivative'
_space_group_crystal_system triclinic
_space_group_IT_number 2
_space_group_name_Hall '-P 1'
_space_group_name_H-M_alt 'P -1'
_atom_sites_solution_hydrogens geom
_audit_creation_method SHELXL-2018/3
_audit_update_record
;
2020-07-06 deposited with the CCDC.	2020-07-07 downloaded from the CCDC.
;
_cell_angle_alpha 72.9850(10)
_cell_angle_beta 79.2160(10)
_cell_angle_gamma 66.5780(10)
_cell_formula_units_Z 2
_cell_length_a 10.8264(4)
_cell_length_b 11.7605(4)
_cell_length_c 12.8454(4)
_cell_measurement_reflns_used 19280
_cell_measurement_temperature 296(2)
_cell_measurement_theta_max 26.000
_cell_measurement_theta_min 3.308
_cell_volume 1430.39(9)
_computing_structure_refinement 'SHELXL-2018/3 (Sheldrick, 2018)'
_computing_structure_solution 'SHELXT 2014/5 (Sheldrick, 2014)'
_diffrn_ambient_temperature 296(2)
_diffrn_measured_fraction_theta_full 0.992
_diffrn_measured_fraction_theta_max 0.993
_diffrn_measurement_device_type 'Bruker D8'
_diffrn_measurement_method '\f and \w scans'
_diffrn_radiation_type MoK\a
_diffrn_radiation_wavelength 0.71073
_diffrn_reflns_av_R_equivalents 0.0344
_diffrn_reflns_av_unetI/netI 0.0343
_diffrn_reflns_Laue_measured_fraction_full 0.992
_diffrn_reflns_Laue_measured_fraction_max 0.993
_diffrn_reflns_limit_h_max 13
_diffrn_reflns_limit_h_min -13
_diffrn_reflns_limit_k_max 14
_diffrn_reflns_limit_k_min -14
_diffrn_reflns_limit_l_max 15
_diffrn_reflns_limit_l_min -15
_diffrn_reflns_number 19280
_diffrn_reflns_point_group_measured_fraction_full 0.992
_diffrn_reflns_point_group_measured_fraction_max 0.993
_diffrn_reflns_theta_full 25.242
_diffrn_reflns_theta_max 26.000
_diffrn_reflns_theta_min 3.308
_diffrn_source 'fine-focus sealed tube'
_exptl_absorpt_coefficient_mu 5.726
_exptl_absorpt_correction_type multi-scan
_exptl_absorpt_process_details '(SADABS; Sheldrick, 2015)'
_exptl_crystal_colour 'Light yellow'
_exptl_crystal_density_diffrn 1.833
_exptl_crystal_description 'Rod like'
_exptl_crystal_F_000 760
_exptl_crystal_size_max 0.280
_exptl_crystal_size_mid 0.160
_exptl_crystal_size_min 0.120
_exptl_transmission_factor_max 0.503
_exptl_transmission_factor_min 0.346
_refine_diff_density_max 0.856
_refine_diff_density_min -0.667
_refine_diff_density_rms 0.103
_refine_ls_extinction_coef 0.0048(5)
_refine_ls_extinction_expression Fc^*^=kFc[1+0.001xFc^2^\l^3^/sin(2\q)]^-1/4^
_refine_ls_extinction_method 'SHELXL-2018/3 (Sheldrick 2018)'
_refine_ls_goodness_of_fit_ref 1.089
_refine_ls_hydrogen_treatment constr
_refine_ls_matrix_type full
_refine_ls_number_parameters 380
_refine_ls_number_reflns 5593
_refine_ls_number_restraints 0
_refine_ls_restrained_S_all 1.089
_refine_ls_R_factor_all 0.0274
_refine_ls_R_factor_gt 0.0223
_refine_ls_shift/su_max 0.003
_refine_ls_shift/su_mean 0.000
_refine_ls_structure_factor_coef Fsqd
_refine_ls_weighting_details 'w=1/[\s^2^(Fo^2^)+(0.0376P)^2^] where P=(Fo^2^+2Fc^2^)/3'
_refine_ls_weighting_scheme calc
_refine_ls_wR_factor_gt 0.0535
_refine_ls_wR_factor_ref 0.0638
_reflns_Friedel_coverage 0.000
_reflns_number_gt 5118
_reflns_number_total 5593
_reflns_threshold_expression 'I > 2\s(I)'
_cod_data_source_file d0dt02014a2.cif
_cod_data_source_block shelx
_cod_depositor_comments
;Adding full bibliography for 7704930.cif.

 Adding full bibliography for 7704930.cif.
;
_cod_database_code 7704930
_shelx_shelxl_version_number 2018/3
_shelx_space_group_comment
;
The symmetry employed for this shelxl refinement is uniquely defined
by the following loop, which should always be used as a source of
symmetry information in preference to the above space-group names.
They are only intended as comments.
;
_shelx_estimated_absorpt_t_min 0.297
_shelx_estimated_absorpt_t_max 0.547

loop_
_space_group_symop_operation_xyz
'x, y, z'
'-x, -y, -z'

loop_
_atom_site_label
_atom_site_type_symbol
_atom_site_fract_x
_atom_site_fract_y
_atom_site_fract_z
_atom_site_U_iso_or_equiv
_atom_site_adp_type
_atom_site_occupancy
_atom_site_site_symmetry_order
_atom_site_calc_flag
_atom_site_refinement_flags_posn
_atom_site_refinement_flags_adp
_atom_site_refinement_flags_occupancy
_atom_site_disorder_assembly
_atom_site_disorder_group
U1 U 0.73332(2) 0.65971(2) 0.71038(2) 0.03068(8) Uani 1 1 d . . . . .
O1 O 0.9677(3) 0.5575(4) 0.6862(4) 0.0886(15) Uani 1 1 d . . . . .
O2 O 0.7718(3) 0.8511(3) 0.6385(2) 0.0411(6) Uani 1 1 d . . . . .
O3 O 0.7280(3) 0.4542(3) 0.7741(2) 0.0422(7) Uani 1 1 d . . . . .
O4 O 0.7122(3) 0.6584(3) 0.5780(2) 0.0504(7) Uani 1 1 d . . . . .
O5 O 0.7471(4) 0.6634(3) 0.8439(3) 0.0528(8) Uani 1 1 d . . . . .
N1 N 1.1853(3) 0.4467(3) 0.7119(3) 0.0413(8) Uani 1 1 d . . . . .
N2 N 0.5465(3) 0.9787(3) 0.6539(3) 0.0352(7) Uani 1 1 d . . . . .
N3 N 0.5287(3) 0.8633(3) 0.6973(3) 0.0322(7) Uani 1 1 d . . . . .
N4 N 0.5067(3) 0.6438(3) 0.7789(2) 0.0306(6) Uani 1 1 d . . . . .
N5 N 0.4973(3) 0.5243(3) 0.8161(3) 0.0338(7) Uani 1 1 d . . . . .
N6 N 0.7648(5) 1.2993(4) 0.4897(4) 0.0619(12) Uani 1 1 d . . . . .
N7 N 0.6316(5) 0.0509(4) 0.9192(4) 0.0671(12) Uani 1 1 d . . . . .
C10 C 0.4084(4) 0.8673(3) 0.7374(3) 0.0286(7) Uani 1 1 d . . . . .
C24 C 0.6175(4) 0.4342(3) 0.8097(3) 0.0308(8) Uani 1 1 d . . . . .
C18 C 0.2630(3) 0.7306(3) 0.8254(3) 0.0277(7) Uani 1 1 d . . . . .
C25 C 0.6222(4) 0.3015(4) 0.8479(3) 0.0339(8) Uani 1 1 d . . . . .
C4 C 0.6749(4) 0.9600(4) 0.6260(3) 0.0333(8) Uani 1 1 d . . . . .
C17 C 0.3945(4) 0.7420(3) 0.7820(3) 0.0286(7) Uani 1 1 d . . . . .
C19 C 0.1554(4) 0.7866(4) 0.7609(3) 0.0337(8) Uani 1 1 d . . . . .
H19 H 0.166330 0.830556 0.688909 0.040 Uiso 1 1 calc R U . . .
C11 C 0.2913(4) 0.9859(3) 0.7432(3) 0.0306(8) Uani 1 1 d . . . . .
C23 C 0.2438(4) 0.6656(4) 0.9329(3) 0.0339(8) Uani 1 1 d . . . . .
H23 H 0.315837 0.625051 0.976706 0.041 Uiso 1 1 calc R U . . .
C20 C 0.0321(4) 0.7774(4) 0.8029(3) 0.0400(9) Uani 1 1 d . . . . .
H20 H -0.039232 0.813650 0.758526 0.048 Uiso 1 1 calc R U . . .
C29 C 0.7277(5) 0.2035(4) 0.8135(4) 0.0478(10) Uani 1 1 d . . . . .
H29 H 0.798666 0.218967 0.766189 0.057 Uiso 1 1 calc R U . . .
C1 C 1.0871(4) 0.5118(4) 0.6507(5) 0.0536(12) Uani 1 1 d . . . . .
H1 H 1.106636 0.525489 0.575457 0.064 Uiso 1 1 calc R U . . .
C21 C 0.0135(4) 0.7153(4) 0.9099(4) 0.0457(10) Uani 1 1 d . . . . .
H21 H -0.070321 0.710389 0.938065 0.055 Uiso 1 1 calc R U . . .
C5 C 0.7060(4) 1.0773(4) 0.5765(3) 0.0341(8) Uani 1 1 d . . . . .
C22 C 0.1187(5) 0.6608(4) 0.9747(3) 0.0459(10) Uani 1 1 d . . . . .
H22 H 0.105880 0.620201 1.047503 0.055 Uiso 1 1 calc R U . . .
C16 C 0.2173(4) 0.9995(4) 0.8418(3) 0.0438(10) Uani 1 1 d . . . . .
H16 H 0.242829 0.934946 0.904741 0.053 Uiso 1 1 calc R U . . .
C6 C 0.8353(5) 1.0759(4) 0.5688(3) 0.0439(10) Uani 1 1 d . . . . .
H6 H 0.906269 0.999738 0.592039 0.053 Uiso 1 1 calc R U . . .
C12 C 0.2523(4) 1.0840(4) 0.6499(3) 0.0386(9) Uani 1 1 d . . . . .
H12 H 0.302045 1.076382 0.583248 0.046 Uiso 1 1 calc R U . . .
C26 C 0.5224(4) 0.2703(4) 0.9211(4) 0.0491(11) Uani 1 1 d . . . . .
H26 H 0.450012 0.333189 0.947682 0.059 Uiso 1 1 calc R U . . .
C27 C 0.5320(6) 0.1444(5) 0.9540(5) 0.0672(15) Uani 1 1 d . . . . .
H27 H 0.464625 0.124584 1.003368 0.081 Uiso 1 1 calc R U . . .
C9 C 0.6072(5) 1.1927(4) 0.5352(4) 0.0508(11) Uani 1 1 d . . . . .
H9 H 0.518869 1.198833 0.535059 0.061 Uiso 1 1 calc R U . . .
C14 C 0.0666(5) 1.2067(4) 0.7537(5) 0.0614(14) Uani 1 1 d . . . . .
H14 H -0.008011 1.280773 0.757534 0.074 Uiso 1 1 calc R U . . .
C28 C 0.7255(7) 0.0820(5) 0.8510(5) 0.0683(15) Uani 1 1 d . . . . .
H28 H 0.796444 0.016864 0.825907 0.082 Uiso 1 1 calc R U . . .
C7 C 0.8584(5) 1.1879(5) 0.5264(4) 0.0545(12) Uani 1 1 d . . . . .
H7 H 0.946164 1.184666 0.523523 0.065 Uiso 1 1 calc R U . . .
C2 C 1.1654(6) 0.4246(7) 0.8289(4) 0.0766(16) Uani 1 1 d . . . . .
H2A H 1.250379 0.374198 0.859820 0.115 Uiso 1 1 calc R U . . .
H2B H 1.128292 0.504907 0.848885 0.115 Uiso 1 1 calc R U . . .
H2C H 1.104097 0.379853 0.856095 0.115 Uiso 1 1 calc R U . . .
C8 C 0.6428(6) 1.2982(5) 0.4943(5) 0.0657(15) Uani 1 1 d . . . . .
H8 H 0.574844 1.375461 0.467560 0.079 Uiso 1 1 calc R U . . .
C13 C 0.1394(4) 1.1928(4) 0.6563(4) 0.0496(11) Uani 1 1 d . . . . .
H13 H 0.112877 1.257268 0.593352 0.060 Uiso 1 1 calc R U . . .
C15 C 0.1047(5) 1.1097(5) 0.8469(4) 0.0600(13) Uani 1 1 d . . . . .
H15 H 0.054676 1.118187 0.913324 0.072 Uiso 1 1 calc R U . . .
C3 C 1.3222(4) 0.3927(5) 0.6656(4) 0.0590(13) Uani 1 1 d . . . . .
H3A H 1.381552 0.347507 0.723324 0.088 Uiso 1 1 calc R U . . .
H3B H 1.326169 0.334769 0.624592 0.088 Uiso 1 1 calc R U . . .
H3C H 1.349524 0.459995 0.618248 0.088 Uiso 1 1 calc R U . . .

loop_
_atom_site_aniso_label
_atom_site_aniso_U_11
_atom_site_aniso_U_22
_atom_site_aniso_U_33
_atom_site_aniso_U_23
_atom_site_aniso_U_13
_atom_site_aniso_U_12
U1 0.02211(10) 0.02506(10) 0.04191(11) -0.00343(6) -0.00411(6) -0.00820(6)
O1 0.0235(17) 0.046(2) 0.180(5) -0.022(2) 0.001(2) -0.0039(14)
O2 0.0288(14) 0.0311(15) 0.0595(17) -0.0024(12) -0.0023(12) -0.0136(12)
O3 0.0332(15) 0.0246(14) 0.0631(18) -0.0051(12) -0.0015(13) -0.0098(11)
O4 0.061(2) 0.0502(19) 0.0429(16) -0.0154(14) 0.0025(14) -0.0239(15)
O5 0.062(2) 0.0520(19) 0.0511(17) -0.0054(14) -0.0210(15) -0.0254(16)
N1 0.0271(17) 0.0338(18) 0.064(2) -0.0179(16) 0.0059(15) -0.0116(14)
N2 0.0274(16) 0.0253(17) 0.0508(19) -0.0058(14) 0.0014(14) -0.0121(13)
N3 0.0288(16) 0.0246(16) 0.0419(17) -0.0055(13) -0.0009(13) -0.0111(13)
N4 0.0280(16) 0.0227(16) 0.0399(16) -0.0025(12) -0.0026(13) -0.0117(12)
N5 0.0308(16) 0.0243(16) 0.0458(18) -0.0043(13) -0.0003(14) -0.0138(13)
N6 0.074(3) 0.046(3) 0.075(3) -0.018(2) 0.019(2) -0.039(2)
N7 0.087(4) 0.038(2) 0.078(3) -0.006(2) -0.006(3) -0.032(2)
C10 0.0281(19) 0.0249(19) 0.0320(18) -0.0052(14) -0.0027(14) -0.0099(14)
C24 0.032(2) 0.0237(18) 0.0366(19) -0.0047(14) -0.0049(15) -0.0114(15)
C18 0.0247(17) 0.0235(18) 0.0350(18) -0.0085(14) -0.0009(14) -0.0084(14)
C25 0.034(2) 0.027(2) 0.041(2) -0.0067(15) -0.0086(16) -0.0113(16)
C4 0.033(2) 0.029(2) 0.0374(19) -0.0037(15) -0.0039(16) -0.0136(16)
C17 0.0269(18) 0.0249(19) 0.0331(18) -0.0036(14) -0.0026(14) -0.0107(14)
C19 0.032(2) 0.033(2) 0.0352(19) -0.0032(15) -0.0072(15) -0.0127(16)
C11 0.0286(18) 0.0250(19) 0.042(2) -0.0092(15) -0.0029(15) -0.0128(15)
C23 0.033(2) 0.036(2) 0.0305(18) -0.0038(15) -0.0057(15) -0.0117(16)
C20 0.029(2) 0.041(2) 0.051(2) -0.0101(18) -0.0099(17) -0.0123(17)
C29 0.053(3) 0.032(2) 0.056(3) -0.0137(19) 0.004(2) -0.015(2)
C1 0.031(2) 0.035(2) 0.090(3) -0.005(2) -0.004(2) -0.0149(19)
C21 0.031(2) 0.054(3) 0.055(2) -0.015(2) 0.0061(19) -0.0202(19)
C5 0.036(2) 0.032(2) 0.039(2) -0.0100(16) 0.0035(16) -0.0186(16)
C22 0.047(3) 0.055(3) 0.037(2) -0.0100(19) 0.0062(19) -0.025(2)
C16 0.051(3) 0.035(2) 0.043(2) -0.0149(18) 0.0084(19) -0.0155(19)
C6 0.041(2) 0.049(3) 0.046(2) -0.0034(19) -0.0044(18) -0.026(2)
C12 0.037(2) 0.031(2) 0.049(2) -0.0064(17) -0.0058(17) -0.0141(17)
C26 0.041(2) 0.033(2) 0.067(3) -0.002(2) -0.004(2) -0.0146(18)
C27 0.065(3) 0.042(3) 0.091(4) 0.000(3) 0.001(3) -0.030(3)
C9 0.039(2) 0.031(2) 0.076(3) -0.012(2) 0.005(2) -0.0120(18)
C14 0.042(3) 0.030(2) 0.110(4) -0.029(3) 0.007(3) -0.0086(19)
C28 0.094(4) 0.035(3) 0.069(3) -0.020(2) 0.000(3) -0.014(3)
C7 0.060(3) 0.064(3) 0.054(3) -0.009(2) -0.002(2) -0.043(3)
C2 0.074(4) 0.097(5) 0.062(3) -0.037(3) 0.012(3) -0.029(3)
C8 0.062(3) 0.032(3) 0.089(4) -0.010(2) 0.019(3) -0.017(2)
C13 0.041(2) 0.030(2) 0.075(3) -0.002(2) -0.014(2) -0.0120(18)
C15 0.058(3) 0.047(3) 0.074(3) -0.033(3) 0.022(3) -0.018(2)
C3 0.029(2) 0.068(3) 0.073(3) -0.022(3) 0.003(2) -0.010(2)

loop_
_atom_type_symbol
_atom_type_description
_atom_type_scat_dispersion_real
_atom_type_scat_dispersion_imag
_atom_type_scat_source
C C 0.0033 0.0016 'International Tables Vol C Tables 4.2.6.8 and 6.1.1.4'
H H 0.0000 0.0000 'International Tables Vol C Tables 4.2.6.8 and 6.1.1.4'
N N 0.0061 0.0033 'International Tables Vol C Tables 4.2.6.8 and 6.1.1.4'
O O 0.0106 0.0060 'International Tables Vol C Tables 4.2.6.8 and 6.1.1.4'
U U -9.6767 9.6646 'International Tables Vol C Tables 4.2.6.8 and 6.1.1.4'

loop_
_geom_angle_atom_site_label_1
_geom_angle_atom_site_label_2
_geom_angle_atom_site_label_3
_geom_angle
_geom_angle_site_symmetry_1
_geom_angle_site_symmetry_3
_geom_angle_publ_flag
O4 U1 O5 177.64(14) . . ?
O4 U1 O3 89.19(13) . . ?
O5 U1 O3 90.70(13) . . ?
O4 U1 O2 89.65(13) . . ?
O5 U1 O2 90.81(13) . . ?
O3 U1 O2 171.64(9) . . ?
O4 U1 O1 91.88(17) . . ?
O5 U1 O1 90.47(18) . . ?
O3 U1 O1 85.60(12) . . ?
O2 U1 O1 86.16(12) . . ?
O4 U1 N4 90.90(13) . . ?
O5 U1 N4 86.94(13) . . ?
O3 U1 N4 63.40(9) . . ?
O2 U1 N4 124.90(9) . . ?
O1 U1 N4 148.83(12) . . ?
O4 U1 N3 89.06(13) . . ?
O5 U1 N3 89.07(13) . . ?
O3 U1 N3 124.93(10) . . ?
O2 U1 N3 63.32(9) . . ?
O1 U1 N3 149.47(12) . . ?
N4 U1 N3 61.60(9) . . ?
C1 O1 U1 166.7(5) . . ?
C4 O2 U1 121.9(2) . . ?
C24 O3 U1 122.2(2) . . ?
C1 N1 C2 122.0(4) . . ?
C1 N1 C3 121.2(4) . . ?
C2 N1 C3 116.8(4) . . ?
C4 N2 N3 110.6(3) . . ?
C10 N3 N2 117.3(3) . . ?
C10 N3 U1 123.8(2) . . ?
N2 N3 U1 118.7(2) . . ?
C17 N4 N5 116.7(3) . . ?
C17 N4 U1 124.2(2) . . ?
N5 N4 U1 119.1(2) . . ?
C24 N5 N4 110.4(3) . . ?
C7 N6 C8 115.3(4) . . ?
C28 N7 C27 116.5(4) . . ?
N3 C10 C11 124.4(3) . . ?
N3 C10 C17 115.2(3) . . ?
C11 C10 C17 120.3(3) . . ?
O3 C24 N5 124.9(3) . . ?
O3 C24 C25 119.0(3) . . ?
N5 C24 C25 116.0(3) . . ?
C19 C18 C23 118.7(3) . . ?
C19 C18 C17 120.6(3) . . ?
C23 C18 C17 120.6(3) . . ?
C29 C25 C26 117.4(4) . . ?
C29 C25 C24 121.0(4) . . ?
C26 C25 C24 121.6(4) . . ?
O2 C4 N2 125.5(3) . . ?
O2 C4 C5 119.1(3) . . ?
N2 C4 C5 115.4(3) . . ?
N4 C17 C18 123.4(3) . . ?
N4 C17 C10 114.9(3) . . ?
C18 C17 C10 121.8(3) . . ?
C20 C19 C18 120.2(3) . . ?
C20 C19 H19 119.9 . . ?
C18 C19 H19 119.9 . . ?
C16 C11 C12 119.2(4) . . ?
C16 C11 C10 119.9(3) . . ?
C12 C11 C10 120.8(3) . . ?
C22 C23 C18 120.4(4) . . ?
C22 C23 H23 119.8 . . ?
C18 C23 H23 119.8 . . ?
C21 C20 C19 120.6(4) . . ?
C21 C20 H20 119.7 . . ?
C19 C20 H20 119.7 . . ?
C25 C29 C28 118.3(5) . . ?
C25 C29 H29 120.9 . . ?
C28 C29 H29 120.9 . . ?
O1 C1 N1 123.8(5) . . ?
O1 C1 H1 118.1 . . ?
N1 C1 H1 118.1 . . ?
C22 C21 C20 119.7(4) . . ?
C22 C21 H21 120.2 . . ?
C20 C21 H21 120.2 . . ?
C9 C5 C6 116.9(4) . . ?
C9 C5 C4 121.6(4) . . ?
C6 C5 C4 121.5(4) . . ?
C21 C22 C23 120.4(4) . . ?
C21 C22 H22 119.8 . . ?
C23 C22 H22 119.8 . . ?
C11 C16 C15 120.1(4) . . ?
C11 C16 H16 120.0 . . ?
C15 C16 H16 120.0 . . ?
C7 C6 C5 119.5(4) . . ?
C7 C6 H6 120.3 . . ?
C5 C6 H6 120.3 . . ?
C13 C12 C11 120.0(4) . . ?
C13 C12 H12 120.0 . . ?
C11 C12 H12 120.0 . . ?
C27 C26 C25 119.0(4) . . ?
C27 C26 H26 120.5 . . ?
C25 C26 H26 120.5 . . ?
N7 C27 C26 123.6(5) . . ?
N7 C27 H27 118.2 . . ?
C26 C27 H27 118.2 . . ?
C8 C9 C5 118.2(5) . . ?
C8 C9 H9 120.9 . . ?
C5 C9 H9 120.9 . . ?
C13 C14 C15 119.5(4) . . ?
C13 C14 H14 120.2 . . ?
C15 C14 H14 120.2 . . ?
N7 C28 C29 125.2(5) . . ?
N7 C28 H28 117.4 . . ?
C29 C28 H28 117.4 . . ?
N6 C7 C6 124.4(5) . . ?
N6 C7 H7 117.8 . . ?
C6 C7 H7 117.8 . . ?
N1 C2 H2A 109.5 . . ?
N1 C2 H2B 109.5 . . ?
H2A C2 H2B 109.5 . . ?
N1 C2 H2C 109.5 . . ?
H2A C2 H2C 109.5 . . ?
H2B C2 H2C 109.5 . . ?
N6 C8 C9 125.6(5) . . ?
N6 C8 H8 117.2 . . ?
C9 C8 H8 117.2 . . ?
C14 C13 C12 120.8(4) . . ?
C14 C13 H13 119.6 . . ?
C12 C13 H13 119.6 . . ?
C14 C15 C16 120.3(4) . . ?
C14 C15 H15 119.8 . . ?
C16 C15 H15 119.8 . . ?
N1 C3 H3A 109.5 . . ?
N1 C3 H3B 109.5 . . ?
H3A C3 H3B 109.5 . . ?
N1 C3 H3C 109.5 . . ?
H3A C3 H3C 109.5 . . ?
H3B C3 H3C 109.5 . . ?

loop_
_geom_bond_atom_site_label_1
_geom_bond_atom_site_label_2
_geom_bond_distance
_geom_bond_site_symmetry_2
_geom_bond_publ_flag
U1 O4 1.762(3) . ?
U1 O5 1.763(3) . ?
U1 O3 2.334(3) . ?
U1 O2 2.340(3) . ?
U1 O1 2.341(3) . ?
U1 N4 2.508(3) . ?
U1 N3 2.521(3) . ?
O1 C1 1.240(6) . ?
O2 C4 1.281(5) . ?
O3 C24 1.285(5) . ?
N1 C1 1.283(6) . ?
N1 C2 1.438(6) . ?
N1 C3 1.447(5) . ?
N2 C4 1.314(5) . ?
N2 N3 1.383(4) . ?
N3 C10 1.296(5) . ?
N4 C17 1.305(5) . ?
N4 N5 1.385(4) . ?
N5 C24 1.318(5) . ?
N6 C7 1.315(7) . ?
N6 C8 1.316(7) . ?
N7 C28 1.307(8) . ?
N7 C27 1.318(7) . ?
C10 C11 1.476(5) . ?
C10 C17 1.474(5) . ?
C24 C25 1.475(5) . ?
C18 C19 1.381(5) . ?
C18 C23 1.390(5) . ?
C18 C17 1.473(5) . ?
C25 C29 1.375(6) . ?
C25 C26 1.385(6) . ?
C4 C5 1.482(5) . ?
C19 C20 1.376(6) . ?
C19 H19 0.9300 . ?
C11 C16 1.381(5) . ?
C11 C12 1.392(5) . ?
C23 C22 1.377(6) . ?
C23 H23 0.9300 . ?
C20 C21 1.375(6) . ?
C20 H20 0.9300 . ?
C29 C28 1.377(7) . ?
C29 H29 0.9300 . ?
C1 H1 0.9300 . ?
C21 C22 1.364(6) . ?
C21 H21 0.9300 . ?
C5 C9 1.380(6) . ?
C5 C6 1.378(6) . ?
C22 H22 0.9300 . ?
C16 C15 1.390(6) . ?
C16 H16 0.9300 . ?
C6 C7 1.372(6) . ?
C6 H6 0.9300 . ?
C12 C13 1.386(6) . ?
C12 H12 0.9300 . ?
C26 C27 1.382(7) . ?
C26 H26 0.9300 . ?
C27 H27 0.9300 . ?
C9 C8 1.374(7) . ?
C9 H9 0.9300 . ?
C14 C13 1.365(7) . ?
C14 C15 1.384(8) . ?
C14 H14 0.9300 . ?
C28 H28 0.9300 . ?
C7 H7 0.9300 . ?
C2 H2A 0.9600 . ?
C2 H2B 0.9600 . ?
C2 H2C 0.9600 . ?
C8 H8 0.9300 . ?
C13 H13 0.9300 . ?
C15 H15 0.9300 . ?
C3 H3A 0.9600 . ?
C3 H3B 0.9600 . ?
C3 H3C 0.9600 . ?
